data_4000448
loop_
_publ_author_name
'Liliana Cristian'
'Isabelle Sasaki'
'Pascal G. Lacroix'
'Bruno Donnadieu'
'Inge Asselberghs'
'Koen Clays'
'Alexandru C. Razus'

_publ_section_title
;
On the donating strength of azulene in various azulen-1-yl
substituted cationic dyes: application in nonlinear optics
;
_journal_name_full 'Chemistry of Materials'
_journal_paper_doi 10.1021/cm0492989
_journal_year 2004
_chemical_formula_sum 'C16 H14 F6 N3 P'
_chemical_formula_weight 393.27
_space_group_IT_number 14
_symmetry_cell_setting monoclinic
_symmetry_space_group_name_Hall '-P 2ybc'
_symmetry_space_group_name_H-M 'P 1 21/c 1'
_atom_sites_solution_hydrogens geom
_atom_sites_solution_primary direct
_atom_sites_solution_secondary difmap
_cell_angle_alpha 90.00
_cell_angle_beta 105.45(3)
_cell_angle_gamma 90.00
_cell_formula_units_Z 4
_cell_length_a 11.355(2)
_cell_length_b 9.388(2)
_cell_length_c 15.734(3)
_cell_measurement_reflns_used 8000
_cell_measurement_temperature 160(2)
_cell_measurement_theta_max 24.05
_cell_measurement_theta_min 1.85
_cell_volume 1616.6(5)
_diffrn_ambient_temperature 160(2)
_diffrn_measurement_device 'Stoe IPDS'
_diffrn_measurement_method \f
_diffrn_radiation_monochromator graphite
_diffrn_radiation_source 'fine-focus sealed tube'
_diffrn_radiation_type MoK\a
_diffrn_radiation_wavelength 0.71073
_diffrn_reflns_av_R_equivalents 0.0732
_diffrn_reflns_av_sigmaI/netI 0.0659
_diffrn_reflns_limit_h_max 13
_diffrn_reflns_limit_h_min -13
_diffrn_reflns_limit_k_max 10
_diffrn_reflns_limit_k_min -10
_diffrn_reflns_limit_l_max 17
_diffrn_reflns_limit_l_min -17
_diffrn_reflns_number 9958
_diffrn_reflns_theta_max 24.06
_diffrn_reflns_theta_min 1.86
_diffrn_standards_decay_% 0.1
_diffrn_standards_interval_count ?
_diffrn_standards_interval_time 6
_diffrn_standards_number 200
_exptl_absorpt_coefficient_mu 0.240
_exptl_absorpt_correction_T_max 0.789
_exptl_absorpt_correction_T_min 0.387
_exptl_absorpt_correction_type refdelf
_exptl_crystal_colour red
_exptl_crystal_density_diffrn 1.616
_exptl_crystal_density_meas ?
_exptl_crystal_density_method 'not measured'
_exptl_crystal_description plate
_exptl_crystal_F_000 800
_exptl_crystal_size_max 0.32
_exptl_crystal_size_mid 0.18
_exptl_crystal_size_min 0.08
_refine_ls_extinction_coef ?
_refine_ls_extinction_method none
_refine_ls_goodness_of_fit_ref 0.912
_refine_ls_hydrogen_treatment mixed
_refine_ls_matrix_type full
_refine_ls_number_parameters 290
_refine_ls_number_reflns 2515
_refine_ls_number_restraints 213
_refine_ls_restrained_S_all 2.695
_refine_ls_R_factor_all 0.0800
_refine_ls_R_factor_gt 0.0379
_refine_ls_shift/su_max 0.000
_refine_ls_shift/su_mean 0.000
_refine_ls_structure_factor_coef Fsqd
_refine_ls_weighting_details 'calc w=1/[\s^2^(Fo^2^)+(0.0397P)^2^+0.0000P] where P=(Fo^2^+2Fc^2^)/3'
_refine_ls_weighting_scheme calc
_refine_ls_wR_factor_gt 0.0727
_refine_ls_wR_factor_ref 0.0841
_reflns_number_gt 1560
_reflns_number_total 2515
_reflns_threshold_expression >2sigma(I)
_cod_original_sg_symbol_H-M 'P 21/c'
_cod_database_code 4000448

loop_
_symmetry_equiv_pos_as_xyz
'x, y, z'
'-x, y+1/2, -z+1/2'
'-x, -y, -z'
'x, -y-1/2, z-1/2'

loop_
_atom_site_label
_atom_site_type_symbol
_atom_site_fract_x
_atom_site_fract_y
_atom_site_fract_z
_atom_site_U_iso_or_equiv
_atom_site_adp_type
_atom_site_occupancy
_atom_site_symmetry_multiplicity
_atom_site_calc_flag
_atom_site_refinement_flags
_atom_site_disorder_assembly
_atom_site_disorder_group
N1 N 0.5743(6) 0.8831(7) 0.9561(4) 0.0317(17) Uani 1 1 d . . .
N2 N 0.5886(6) 0.9588(7) 0.8907(4) 0.0331(17) Uani 1 1 d . . .
N3 N 0.9050(6) 1.2037(7) 0.9498(4) 0.0312(16) Uani 1 1 d . . .
C1 C 0.4718(7) 0.8029(9) 0.9396(5) 0.0303(19) Uani 1 1 d . . .
C2 C 0.4523(7) 0.7085(8) 1.0056(5) 0.0296(19) Uani 1 1 d . . .
C3 C 0.5270(7) 0.6967(9) 1.0905(6) 0.034(2) Uani 1 1 d . . .
H3 H 0.5971 0.7564 1.1046 0.041 Uiso 1 1 calc R . .
C4 C 0.5123(8) 0.6082(9) 1.1580(6) 0.039(2) Uani 1 1 d . . .
H4 H 0.5717 0.6187 1.2130 0.046 Uiso 1 1 calc R . .
C5 C 0.4229(8) 0.5071(9) 1.1559(6) 0.039(2) Uani 1 1 d . . .
H5 H 0.4308 0.4567 1.2095 0.047 Uiso 1 1 calc R . .
C6 C 0.3238(8) 0.4685(9) 1.0875(6) 0.042(2) Uani 1 1 d . . .
H6 H 0.2747 0.3937 1.1002 0.050 Uiso 1 1 calc R . .
C7 C 0.2861(8) 0.5239(9) 1.0025(6) 0.039(2) Uani 1 1 d . . .
H7 H 0.2143 0.4829 0.9652 0.047 Uiso 1 1 calc R . .
C8 C 0.3401(7) 0.6318(8) 0.9652(6) 0.032(2) Uani 1 1 d . . .
C9 C 0.2950(7) 0.6871(9) 0.8783(5) 0.036(2) Uani 1 1 d . . .
H9 H 0.2218 0.6574 0.8372 0.043 Uiso 1 1 calc R . .
C10 C 0.3724(8) 0.7889(9) 0.8628(6) 0.035(2) Uani 1 1 d . . .
H10 H 0.3617 0.8416 0.8097 0.041 Uiso 1 1 calc R . .
C11 C 0.6979(7) 1.0365(8) 0.9149(5) 0.0293(19) Uani 1 1 d . . .
C12 C 0.7808(7) 1.0361(8) 0.9979(6) 0.033(2) Uani 1 1 d . . .
H12 H 0.7665 0.9779 1.0436 0.039 Uiso 1 1 calc R . .
C13 C 0.8825(8) 1.1196(8) 1.0136(6) 0.034(2) Uani 1 1 d . . .
H13 H 0.9387 1.1187 1.0704 0.041 Uiso 1 1 calc R . .
C14 C 0.8272(8) 1.2047(9) 0.8689(6) 0.036(2) Uani 1 1 d . . .
H14 H 0.8443 1.2630 0.8243 0.043 Uiso 1 1 calc R . .
C15 C 0.7238(8) 1.1233(9) 0.8498(5) 0.036(2) Uani 1 1 d . . .
H15 H 0.6695 1.1255 0.7923 0.043 Uiso 1 1 calc R . .
C16 C 1.0143(8) 1.2950(9) 0.9693(6) 0.039(2) Uani 1 1 d . . .
H16A H 1.0874 1.2355 0.9772 0.059 Uiso 1 1 calc R . .
H16B H 1.0193 1.3491 1.0234 0.059 Uiso 1 1 calc R . .
H16C H 1.0090 1.3611 0.9202 0.059 Uiso 1 1 calc R . .
P1 P 0.8831(2) 0.8129(3) 0.25154(16) 0.0406(7) Uani 1 1 d D . .
F1A F 0.754(2) 0.886(4) 0.221(2) 0.088(11) Uani 0.50 1 d PD A 1
F2A F 0.935(2) 0.898(3) 0.1817(19) 0.044(10) Uani 0.50 1 d PD A 1
F3A F 0.941(4) 0.926(4) 0.324(2) 0.104(19) Uani 0.50 1 d PD A 1
F4A F 0.836(3) 0.723(3) 0.323(2) 0.081(16) Uani 0.50 1 d PD A 1
F5A F 1.005(2) 0.722(4) 0.278(2) 0.071(17) Uani 0.50 1 d PD A 1
F6A F 0.831(3) 0.690(3) 0.180(2) 0.065(11) Uani 0.50 1 d PD A 1
F1B F 0.766(2) 0.912(3) 0.2295(17) 0.089(12) Uani 0.50 1 d PD A 2
F2B F 0.931(3) 0.909(4) 0.184(2) 0.086(16) Uani 0.50 1 d PD A 2
F3B F 0.936(2) 0.925(3) 0.328(2) 0.055(11) Uani 0.50 1 d PD A 2
F4B F 0.834(2) 0.722(3) 0.3202(14) 0.052(12) Uani 0.50 1 d PD A 2
F5B F 1.0070(19) 0.728(3) 0.275(2) 0.055(14) Uani 0.50 1 d PD A 2
F6B F 0.824(2) 0.708(3) 0.1744(19) 0.066(11) Uani 0.50 1 d PD A 2

loop_
_atom_site_aniso_label
_atom_site_aniso_U_11
_atom_site_aniso_U_22
_atom_site_aniso_U_33
_atom_site_aniso_U_23
_atom_site_aniso_U_13
_atom_site_aniso_U_12
N1 0.036(4) 0.030(4) 0.030(4) 0.000(3) 0.012(3) 0.001(3)
N2 0.038(4) 0.033(4) 0.030(4) 0.002(3) 0.012(3) -0.003(3)
N3 0.036(4) 0.032(4) 0.028(4) -0.001(3) 0.012(4) -0.003(3)
C1 0.030(5) 0.031(4) 0.032(5) -0.002(4) 0.011(4) 0.002(4)
C2 0.030(4) 0.029(4) 0.030(5) 0.000(4) 0.010(4) 0.004(4)
C3 0.031(5) 0.037(5) 0.036(5) 0.000(4) 0.010(4) 0.001(4)
C4 0.039(5) 0.043(5) 0.034(5) 0.006(4) 0.010(4) 0.002(4)
C5 0.043(5) 0.041(5) 0.038(5) 0.010(4) 0.019(5) 0.005(4)
C6 0.046(6) 0.039(5) 0.048(6) 0.006(5) 0.024(5) 0.000(4)
C7 0.036(5) 0.040(5) 0.046(6) -0.009(5) 0.020(4) -0.006(4)
C8 0.032(5) 0.032(4) 0.035(5) -0.006(4) 0.014(4) 0.004(4)
C9 0.031(5) 0.045(5) 0.032(5) -0.006(4) 0.007(4) -0.002(4)
C10 0.037(5) 0.039(5) 0.031(5) 0.000(4) 0.015(4) 0.003(4)
C11 0.032(4) 0.029(4) 0.030(5) 0.000(4) 0.012(4) 0.003(4)
C12 0.039(5) 0.029(4) 0.031(5) 0.004(4) 0.013(4) 0.002(4)
C13 0.039(5) 0.035(5) 0.028(5) -0.002(4) 0.010(4) 0.003(4)
C14 0.042(5) 0.036(5) 0.034(5) 0.004(4) 0.016(4) -0.001(4)
C15 0.039(5) 0.045(5) 0.026(5) 0.004(4) 0.009(4) 0.000(4)
C16 0.039(5) 0.039(5) 0.042(6) -0.004(4) 0.012(4) -0.008(4)
P1 0.0410(14) 0.0484(14) 0.0318(14) -0.0027(12) 0.0087(11) 0.0041(12)
F1A 0.051(14) 0.100(17) 0.10(2) -0.044(14) -0.009(11) 0.013(11)
F2A 0.055(14) 0.044(16) 0.04(2) 0.002(13) 0.030(14) 0.014(12)
F3A 0.20(4) 0.06(3) 0.06(3) -0.01(2) 0.05(3) -0.05(2)
F4A 0.11(3) 0.06(2) 0.08(3) 0.022(16) 0.03(2) -0.014(18)
F5A 0.07(2) 0.07(3) 0.06(3) 0.020(19) -0.017(16) 0.022(18)
F6A 0.08(2) 0.048(10) 0.06(2) -0.030(11) 0.014(14) 0.001(11)
F1B 0.11(2) 0.11(2) 0.060(15) 0.031(14) 0.049(16) 0.086(18)
F2B 0.15(3) 0.06(2) 0.04(2) 0.012(16) 0.01(2) -0.006(19)
F3B 0.075(16) 0.06(3) 0.030(18) -0.014(16) 0.017(13) -0.023(15)
F4B 0.049(17) 0.08(2) 0.044(18) -0.036(14) 0.035(15) -0.023(14)
F5B 0.028(16) 0.07(3) 0.08(3) 0.014(18) 0.031(17) 0.000(15)
F6B 0.020(10) 0.13(3) 0.047(18) -0.029(15) 0.013(10) -0.024(12)
